data_7719679
loop_
_publ_author_name
'Szyde&#x142;ko, Kinga'
'Koniarz, Sebastian'
'Bia&#x142;ek, Micha&#x142; J'
'Chmielewski, Piotr J.'

_publ_section_title
;
 Imidazo[1,5]carbachlorin as a hybrid ligand.
;
_journal_issue 44
_journal_name_full 'Dalton transactions (Cambridge, England : 2003)'
_journal_page_first 16461
_journal_page_last 16474
_journal_paper_doi 10.1039/d4dt03034f
_journal_volume 54
_journal_year 2025
_chemical_formula_moiety 'C44 H27 Au2 Cl3 N4, 1[CH2Cl2], 0.5[CH2Cl2]'
_chemical_formula_sum 'C45.5 H30 Au2 Cl6 N4'
_chemical_formula_weight 1239.37
_space_group_crystal_system monoclinic
_space_group_IT_number 15
_space_group_name_Hall '-C 2yc'
_space_group_name_H-M_alt 'C 1 2/c 1'
_atom_sites_solution_hydrogens geom
_audit_creation_date 2025-09-29
_audit_creation_method
;
Olex2 1.5
(compiled 2025.07.13 svn.rb7424aed for OlexSys, GUI svn.r7314)
;
_audit_update_record
;
2025-10-03 deposited with the CCDC.	2025-10-15 downloaded from the CCDC.
;
_cell_angle_alpha 90
_cell_angle_beta 96.673(2)
_cell_angle_gamma 90
_cell_formula_units_Z 4
_cell_length_a 19.8854(4)
_cell_length_b 27.5952(6)
_cell_length_c 8.02367(19)
_cell_measurement_reflns_used 9135
_cell_measurement_temperature 100.00(10)
_cell_measurement_theta_max 74.7460
_cell_measurement_theta_min 2.7440
_cell_volume 4373.09(17)
_computing_cell_refinement 'CrysAlisPro 1.171.43.123a (Rigaku OD, 2024)'
_computing_data_collection 'CrysAlisPro system (CCD 41.104a 64-bit (release 16-03-2021))'
_computing_data_reduction 'CrysAlisPro 1.171.43.123a (Rigaku OD, 2024)'
_computing_molecular_graphics 'Olex2 1.5 (Dolomanov et al., 2009)'
_computing_publication_material 'Olex2 1.5 (Dolomanov et al., 2009)'
_computing_structure_refinement 'SHELXL 2019/3 (Sheldrick, 2015)'
_computing_structure_solution 'ShelXT (Sheldrick, 2015)'
_diffrn_ambient_environment N~2~
_diffrn_ambient_temperature 100.00(10)
_diffrn_detector 'Hybrid Pixel Array Detector'
_diffrn_detector_area_resol_mean 10.0000
_diffrn_detector_type 'HyPix-Arc 150'
_diffrn_measured_fraction_theta_full 0.997
_diffrn_measured_fraction_theta_max 0.981
_diffrn_measurement_details
;
List of Runs (angles in degrees, time in seconds):

  # Type    Start    End  Width  t~exp~   \w     \q     \k     \f   Frames
#--------------------------------------------------------------------------
  1  \w     87.00 117.00   0.50    1.00    --   83.00  79.00-122.20   60
  2  \w     78.00 117.00   0.50    1.00    --   83.00  23.00 -88.09   78
  3  \w     49.00 101.00   0.50    1.00    --   83.00   7.00 -90.83  104
  4  \w     74.00 133.00   0.50    1.00    --   83.00  26.00  54.26  118
  5  \w     73.00 126.00   0.50    1.00    --   83.00  23.00 130.82  106
  6  \w     76.00 123.00   0.50    1.00    --   83.00   0.00 134.36   94
  7  \w     78.00 103.00   0.50    1.00    --   79.25 126.00  90.00   50
  8  \w     10.00  35.00   0.50    1.00    --   59.17 -30.00  90.00   50
  9  \w     10.00  35.00   0.50    1.00    --   59.17 -30.00-120.00   50
 10  \w     41.00  66.00   0.50    1.00    --   83.00 -57.00 -91.02   50
 11  \w     38.00  65.00   0.50    1.00    --   83.00 -56.00  79.82   54
 12  \w     52.00  77.00   0.50    1.00    --   83.00 -90.00 142.14   50
 13  \w     58.00  91.00   0.50    1.00    --   83.00-150.00 147.96   66
 14  \w     93.00 124.00   0.50    1.00    --   83.00-150.00 147.96   62
 15  \w     34.00  60.00   0.50    1.00    --   79.25-126.00 -30.00   52
 16  \w     69.00 110.00   0.50    1.00    --   79.25-126.00 -30.00   82
 17  \w     74.00 102.00   0.50    1.00    --   79.25-126.00 -60.00   56
 18  \w     44.00  71.00   0.50    1.00    --   83.00-155.00-126.45   54
 19  \w    100.00 125.00   0.50    1.00    --   83.00-155.00-126.45   50
 20  \w     61.00  88.00   0.50    1.00    --   79.25 -95.00-180.00   54
 21  \w     40.00  99.00   0.50    1.00    --   83.00-104.00-135.34  118
 22  \w     53.00  78.00   0.50    1.00    --   79.25 -95.00-120.00   50
 23  \w     41.00  79.00   0.50    1.00    --   73.61 -95.00 -60.00   76
 24  \w     60.00  88.00   0.50    1.00    --   79.25 -95.00   0.00   56
 25  \w     61.00  86.00   0.50    1.00    --   83.00-102.00  73.68   50
 26  \w     36.00  84.00   0.50    1.00    --   73.61 -95.00  90.00   96
 27  \w     50.00  79.00   0.50    1.00    --   73.61 -95.00  30.00   58
 28  \w     39.00  86.00   0.50    1.00    --   79.25 -95.00 -30.00   94
 29  \w     39.00  64.00   0.50    1.00    --   79.25 -95.00-150.00   50
 30  \w   -122.00 -81.00   0.50    1.00    --  -74.97 -15.00 -60.00   82
 31  \w   -103.00 -77.00   0.50    1.00    --  -60.81 -30.00-150.00   52
 32  \w    -99.00 -71.00   0.50    1.00    --  -60.81 -30.00-180.00   56
 33  \w    -80.00 -54.00   0.50    1.00    --  -74.97 -15.00 -60.00   52
 34  \w   -113.00 -85.00   0.50    1.00    --  -74.77-126.00 150.00   56
;
_diffrn_measurement_device 'four-circle diffractometer'
_diffrn_measurement_device_type 'XtaLAB Synergy R, DW system, HyPix-Arc 150'
_diffrn_measurement_method '\w scans'
_diffrn_orient_matrix_type 'CrysAlisPro convention (1999,Acta A55,543-557)'
_diffrn_orient_matrix_UB_11 -0.0245734000
_diffrn_orient_matrix_UB_12 -0.0515557000
_diffrn_orient_matrix_UB_13 -0.0490894000
_diffrn_orient_matrix_UB_21 0.0740401000
_diffrn_orient_matrix_UB_22 -0.0171147000
_diffrn_orient_matrix_UB_23 0.0068998000
_diffrn_orient_matrix_UB_31 0.0001460000
_diffrn_orient_matrix_UB_32 -0.0129223000
_diffrn_orient_matrix_UB_33 0.1867695000
_diffrn_radiation_monochromator mirror
_diffrn_radiation_probe x-ray
_diffrn_radiation_type 'Cu K\a'
_diffrn_radiation_wavelength 1.54184
_diffrn_reflns_av_R_equivalents 0.0544
_diffrn_reflns_av_unetI/netI 0.0367
_diffrn_reflns_Laue_measured_fraction_full 0.997
_diffrn_reflns_Laue_measured_fraction_max 0.981
_diffrn_reflns_limit_h_max 22
_diffrn_reflns_limit_h_min -24
_diffrn_reflns_limit_k_max 34
_diffrn_reflns_limit_k_min -33
_diffrn_reflns_limit_l_max 9
_diffrn_reflns_limit_l_min -7
_diffrn_reflns_number 19402
_diffrn_reflns_point_group_measured_fraction_full 0.997
_diffrn_reflns_point_group_measured_fraction_max 0.981
_diffrn_reflns_theta_full 67.684
_diffrn_reflns_theta_max 75.617
_diffrn_reflns_theta_min 2.751
_diffrn_source 'Rotating-anode X-ray tube'
_diffrn_source_type 'Rigaku (Cu) X-ray Source'
_exptl_absorpt_coefficient_mu 16.102
_exptl_absorpt_correction_T_max 1.000
_exptl_absorpt_correction_T_min 0.152
_exptl_absorpt_correction_type gaussian
_exptl_absorpt_process_details
;
CrysAlisPro 1.171.43.123a (Rigaku Oxford Diffraction, 2024)
Numerical absorption correction based on gaussian integration over
a multifaceted crystal model
Empirical absorption correction using spherical harmonics,
implemented in SCALE3 ABSPACK scaling algorithm.
;
_exptl_crystal_colour 'dark brown'
_exptl_crystal_colour_modifier dark
_exptl_crystal_colour_primary brown
_exptl_crystal_density_diffrn 1.882
_exptl_crystal_description needle
_exptl_crystal_F_000 2364
_exptl_crystal_size_max 0.465
_exptl_crystal_size_mid 0.035
_exptl_crystal_size_min 0.024
_refine_diff_density_max 2.646
_refine_diff_density_min -1.826
_refine_diff_density_rms 0.239
_refine_ls_extinction_coef 0.00018(3)
_refine_ls_extinction_expression Fc^*^=kFc[1+0.001xFc^2^\l^3^/sin(2\q)]^-1/4^
_refine_ls_extinction_method 'SHELXL-2019/2 (Sheldrick 2019)'
_refine_ls_goodness_of_fit_ref 1.117
_refine_ls_hydrogen_treatment constr
_refine_ls_matrix_type full
_refine_ls_number_parameters 265
_refine_ls_number_reflns 4458
_refine_ls_number_restraints 55
_refine_ls_restrained_S_all 1.119
_refine_ls_R_factor_all 0.0921
_refine_ls_R_factor_gt 0.0850
_refine_ls_shift/su_max 0.006
_refine_ls_shift/su_mean 0.000
_refine_ls_structure_factor_coef Fsqd
_refine_ls_weighting_details 'w=1/[\s^2^(Fo^2^)+(0.1042P)^2^+137.7519P] where P=(Fo^2^+2Fc^2^)/3'
_refine_ls_weighting_scheme calc
_refine_ls_wR_factor_gt 0.2273
_refine_ls_wR_factor_ref 0.2318
_reflns_Friedel_coverage 0.000
_reflns_number_gt 3970
_reflns_number_total 4458
_reflns_threshold_expression 'I > 2\s(I)'
_cod_data_source_file d4dt03034f2.cif
_cod_data_source_block sk38
_cod_depositor_comments 'Adding full bibliography for 7719677--7719681.cif.'
_cod_original_cell_volume 4373.09(16)
_cod_original_formula_sum 'C45.50 H30 Au2 Cl6 N4'
_cod_database_code 7719679
_shelx_shelxl_version_number 2019/3
_chemical_oxdiff_formula C42.5H27Au2Cl6N5
_shelx_space_group_comment
;
The symmetry employed for this shelxl refinement is uniquely defined
by the following loop, which should always be used as a source of
symmetry information in preference to the above space-group names.
They are only intended as comments.
;
_olex2_refinement_description
;
1. Fixed Uiso
 At 1.2 times of:
  All C(H) groups, All C(H,H) groups
2. Shared sites
{N2, C18}
{C21, N23}
3. Restrained distances
 C101-C102 = C102-C103 = C11-C12
 1.39 with sigma of 0.02
 C13-C13_$1
 2.41 with sigma of 0.02
 C11-C12 \\sim C12-C13 \\sim C13-C14
 with sigma of 0.0001
4. Uiso/Uaniso restraints and constraints
C101 \\sim C102 \\sim C103 \\sim C104: within 2A with sigma of 0.01 and sigma
for terminal atoms of 0.01 within 2A
Uanis(C11) \\sim Ueq, Uanis(C12) \\sim Ueq, Uanis(C13) \\sim Ueq, Uanis(C14)
\\sim Ueq, Uanis(C1) \\sim Ueq: with sigma of 0.01 and sigma for terminal atoms
of 0.2
Uanis(C21) = Uanis(N23)
Uanis(N2) = Uanis(C18)
Uanis(Au1) = Uanis(Au3)
5. Others
 Fixed Sof: Au1(0.45909) C21(0.5) N2(0.5) Au2(0.5) Cl1(0.5) Cl2(0.5) Cl3(0.5)
 N23(0.5) C18(0.5) H18(0.5) H3A(0.5) H3B(0.5) Au3(0.04091)
6.a Aromatic/amide H refined with riding coordinates:
 C18(H18), C3(H3A), C3(H3B), C7(H7), C8(H8), C52(H52), C53(H53), C54(H54),
 C55(H55), C56(H56), C102(H102), C103(H103), C104(H104), C12(H12), C13(H13),
 C14(H14)
;
_smtbx_masks_special_details
;
A solvent mask was calculated and 248 electrons were 
found in a volume of 714\%A^3^ in 2 voids per unit cell. 
This is consistent with the presence of 
1[CH2Cl2], 0.5[CH2Cl2] per Formula Unit 
which account for 252 electrons 
per unit cell.
;
_smtbx_masks_void_probe_radius 1.2
_smtbx_masks_void_truncation_radius 1.2
_olex2_submission_special_instructions 'No special instructions were received'
_oxdiff_exptl_absorpt_empirical_details
;
Empirical correction (ABSPACK) includes:
- Absorption correction using spherical harmonics
- Frame scaling
;
_oxdiff_exptl_absorpt_empirical_full_max 2.414
_oxdiff_exptl_absorpt_empirical_full_min 0.548

loop_
_space_group_symop_operation_xyz
'x, y, z'
'-x, y, -z+1/2'
'x+1/2, y+1/2, z'
'-x+1/2, y+1/2, -z+1/2'
'-x, -y, -z'
'x, -y, z-1/2'
'-x+1/2, -y+1/2, -z'
'x+1/2, -y+1/2, z-1/2'

loop_
_atom_site_label
_atom_site_type_symbol
_atom_site_fract_x
_atom_site_fract_y
_atom_site_fract_z
_atom_site_U_iso_or_equiv
_atom_site_adp_type
_atom_site_occupancy
_atom_site_site_symmetry_order
_atom_site_calc_flag
_atom_site_refinement_flags_posn
_atom_site_refinement_flags_adp
_atom_site_refinement_flags_occupancy
_atom_site_disorder_assembly
_atom_site_disorder_group
Au1 Au 0.500000 0.55639(3) 0.250000 0.0374(3) Uani 0.9182 2 d S T P A 1
C21 C 0.5696(6) 0.6088(4) 0.3148(16) 0.052(3) Uani 0.5 1 d . . P A 1
N2 N 0.6693(6) 0.6475(4) 0.3873(17) 0.055(3) Uani 0.5 1 d . . P A 1
Au2 Au 0.76717(6) 0.66487(4) 0.39498(18) 0.0595(4) Uani 0.5 1 d . . P A 1
Cl1 Cl 0.7749(4) 0.6287(3) 0.1384(12) 0.077(2) Uani 0.5 1 d . . P A 1
Cl2 Cl 0.8737(4) 0.6875(2) 0.4084(11) 0.069(2) Uani 0.5 1 d . . P A 1
Cl3 Cl 0.7567(4) 0.7054(3) 0.6407(14) 0.083(3) Uani 0.5 1 d . . P A 1
N23 N 0.5696(6) 0.6088(4) 0.3148(16) 0.052(3) Uani 0.5 1 d . . P A 3
C18 C 0.6693(6) 0.6475(4) 0.3873(17) 0.055(3) Uani 0.5 1 d . . P A 3
H18 H 0.715898 0.652910 0.423695 0.066 Uiso 0.5 1 calc R U P A 3
N22 N 0.5697(5) 0.5047(4) 0.3275(14) 0.050(2) Uani 1 1 d . . . . .
C1 C 0.5590(8) 0.6584(5) 0.285(2) 0.062(4) Uani 1 1 d . U . . .
C3 C 0.6263(7) 0.6807(5) 0.3452(19) 0.055(3) Uani 1 1 d . . . . .
H3A H 0.635349 0.714480 0.350867 0.066 Uiso 0.5 1 calc R U P A 1
H3B H 0.635349 0.714480 0.350867 0.066 Uiso 0.5 1 calc R U P A 3
C4 C 0.6370(6) 0.5993(5) 0.3715(18) 0.050(3) Uani 1 1 d . . . . .
C5 C 0.6673(6) 0.5558(4) 0.4278(19) 0.053(3) Uani 1 1 d . . . . .
C6 C 0.6330(6) 0.5125(5) 0.4124(17) 0.050(3) Uani 1 1 d . . . . .
C7 C 0.6597(7) 0.4666(5) 0.4808(18) 0.056(3) Uani 1 1 d . . . . .
H7 H 0.701297 0.461501 0.549534 0.067 Uiso 1 1 calc R U . . .
C8 C 0.6138(7) 0.4329(5) 0.4273(17) 0.051(3) Uani 1 1 d . . . . .
H8 H 0.618342 0.399182 0.449710 0.061 Uiso 1 1 calc R U . . .
C9 C 0.5569(6) 0.4550(4) 0.3318(15) 0.040(2) Uani 1 1 d . . . . .
C10 C 0.500000 0.4320(7) 0.250000 0.052(4) Uani 1 2 d S T P . .
C20 C 0.500000 0.6834(7) 0.250000 0.054(4) Uani 1 2 d S T P A .
C51 C 0.7387(7) 0.5558(5) 0.505(2) 0.059(3) Uani 1 1 d . . . . .
C52 C 0.7563(7) 0.5806(5) 0.660(2) 0.059(3) Uani 1 1 d . . . . .
H52 H 0.723151 0.596622 0.716414 0.071 Uiso 1 1 calc R U . . .
C53 C 0.8255(8) 0.5801(6) 0.727(2) 0.069(4) Uani 1 1 d . . . . .
H53 H 0.838967 0.597313 0.827370 0.083 Uiso 1 1 calc R U . . .
C54 C 0.8717(8) 0.5567(6) 0.654(3) 0.082(6) Uani 1 1 d . . . . .
H54 H 0.917413 0.556351 0.703711 0.098 Uiso 1 1 calc R U . . .
C55 C 0.8533(8) 0.5317(6) 0.499(3) 0.083(6) Uani 1 1 d . . . . .
H55 H 0.886381 0.514838 0.444647 0.099 Uiso 1 1 calc R U . . .
C56 C 0.7873(8) 0.5325(6) 0.430(2) 0.076(5) Uani 1 1 d . . . . .
H56 H 0.774995 0.516269 0.326216 0.092 Uiso 1 1 calc R U . . .
C101 C 0.500000 0.3772(6) 0.250000 0.053(4) Uani 1 2 d DS TU P . .
C102 C 0.4443(7) 0.3512(4) 0.2959(18) 0.060(3) Uani 1 1 d D U . . .
H102 H 0.406403 0.368249 0.328687 0.072 Uiso 1 1 calc R U . . .
C103 C 0.4439(9) 0.3001(4) 0.294(2) 0.066(3) Uani 1 1 d D U . . .
H103 H 0.405501 0.282932 0.322467 0.079 Uiso 1 1 calc R U . . .
C104 C 0.500000 0.2748(7) 0.250000 0.069(4) Uani 1 2 d S TU P . .
H104 H 0.500001 0.240347 0.249999 0.083 Uiso 1 2 calc R U P . .
C11 C 0.500000 0.7385(2) 0.250000 0.063(5) Uani 1 2 d DS TU P . .
C12 C 0.5401(2) 0.76335(8) 0.1502(5) 0.074(4) Uani 1 1 d D U . . .
H12 H 0.567193 0.745863 0.080853 0.089 Uiso 1 1 calc R U . . .
C13 C 0.5414(2) 0.81321(8) 0.1499(5) 0.085(5) Uani 1 1 d D U . . .
H13 H 0.569660 0.830713 0.083453 0.102 Uiso 1 1 calc R U . . .
C14 C 0.500000 0.8366(2) 0.250000 0.109(10) Uani 1 2 d DS TU P . .
H14 H 0.500000 0.871029 0.250000 0.131 Uiso 1 2 calc R U P . .
Au3 Au 0.5053(7) 0.5561(4) 0.1708(18) 0.0374(3) Uani 0.0409 1 d . . P A .

loop_
_atom_site_aniso_label
_atom_site_aniso_U_11
_atom_site_aniso_U_22
_atom_site_aniso_U_33
_atom_site_aniso_U_23
_atom_site_aniso_U_13
_atom_site_aniso_U_12
Au1 0.0368(4) 0.0294(4) 0.0437(5) 0.000 -0.0052(4) 0.000
C21 0.045(6) 0.042(6) 0.065(7) -0.001(5) -0.008(5) 0.000(5)
N2 0.039(6) 0.043(6) 0.080(8) 0.000(6) -0.004(5) -0.014(5)
Au2 0.0456(6) 0.0366(6) 0.0915(10) 0.0027(5) -0.0117(6) -0.0033(4)
Cl1 0.072(5) 0.064(4) 0.093(6) -0.010(4) 0.004(4) -0.012(4)
Cl2 0.058(4) 0.035(3) 0.111(6) 0.014(3) -0.010(4) -0.009(3)
Cl3 0.063(4) 0.049(4) 0.131(8) -0.010(4) -0.012(5) -0.004(3)
N23 0.045(6) 0.042(6) 0.065(7) -0.001(5) -0.008(5) 0.000(5)
C18 0.039(6) 0.043(6) 0.080(8) 0.000(6) -0.004(5) -0.014(5)
N22 0.036(5) 0.039(5) 0.072(7) -0.003(5) -0.009(5) -0.003(4)
C1 0.067(7) 0.048(6) 0.067(7) -0.010(5) -0.009(6) -0.017(6)
C3 0.051(7) 0.035(6) 0.076(9) 0.004(6) -0.006(6) -0.006(5)
C4 0.038(6) 0.040(6) 0.070(8) 0.004(6) -0.007(5) 0.007(5)
C5 0.042(6) 0.038(6) 0.076(9) -0.003(6) -0.007(6) 0.000(5)
C6 0.045(6) 0.042(6) 0.059(8) -0.006(5) -0.008(5) 0.001(5)
C7 0.055(7) 0.042(6) 0.064(8) -0.005(6) -0.018(6) 0.013(6)
C8 0.054(7) 0.038(6) 0.058(8) -0.003(5) -0.006(6) 0.003(5)
C9 0.047(6) 0.021(4) 0.051(6) -0.005(4) -0.002(5) 0.002(4)
C10 0.035(8) 0.040(9) 0.078(13) 0.000 -0.013(8) 0.000
C20 0.054(10) 0.044(9) 0.061(11) 0.000 -0.004(8) 0.000
C51 0.043(7) 0.049(7) 0.079(9) 0.004(7) -0.011(6) -0.006(6)
C52 0.052(7) 0.042(7) 0.079(10) 0.010(6) -0.008(7) -0.009(6)
C53 0.058(9) 0.059(9) 0.083(11) 0.003(8) -0.026(8) -0.006(7)
C54 0.047(8) 0.049(8) 0.139(17) 0.012(9) -0.030(9) -0.003(7)
C55 0.043(7) 0.057(9) 0.141(17) -0.024(10) -0.018(9) 0.006(7)
C56 0.071(10) 0.051(8) 0.098(12) -0.027(8) -0.027(9) 0.023(7)
C101 0.068(9) 0.033(7) 0.055(8) 0.000 -0.002(7) 0.000
C102 0.075(7) 0.036(5) 0.066(6) 0.002(5) -0.007(6) -0.009(5)
C103 0.085(8) 0.036(5) 0.073(7) 0.002(5) -0.002(6) -0.010(5)
C104 0.097(10) 0.034(7) 0.074(9) 0.000 -0.001(9) 0.000
C11 0.057(8) 0.057(8) 0.072(9) 0.000 -0.014(7) 0.000
C12 0.070(7) 0.057(7) 0.087(8) 0.009(6) -0.031(6) -0.009(6)
C13 0.075(8) 0.076(8) 0.095(9) 0.010(7) -0.029(7) -0.006(7)
C14 0.109(13) 0.098(13) 0.118(13) 0.000 -0.003(9) 0.000
Au3 0.0368(4) 0.0294(4) 0.0437(5) 0.000 -0.0052(4) 0.000

loop_
_atom_type_symbol
_atom_type_description
_atom_type_scat_dispersion_real
_atom_type_scat_dispersion_imag
_atom_type_scat_source
C C 0.0181 0.0091 'International Tables Vol C Tables 4.2.6.8 and 6.1.1.4'
H H 0.0000 0.0000 'International Tables Vol C Tables 4.2.6.8 and 6.1.1.4'
Au Au -4.4197 7.2980 'International Tables Vol C Tables 4.2.6.8 and 6.1.1.4'
Cl Cl 0.3639 0.7018 'International Tables Vol C Tables 4.2.6.8 and 6.1.1.4'
N N 0.0311 0.0180 'International Tables Vol C Tables 4.2.6.8 and 6.1.1.4'

loop_
_exptl_crystal_face_index_h
_exptl_crystal_face_index_k
_exptl_crystal_face_index_l
_exptl_crystal_face_perp_dist
5 17 0 0.0118
-5 -17 0 0.0118
-1 -1 5 0.2322
1 1 -5 0.2322
3 -18 0 0.0108
6 16 0 0.0146
-6 -16 0 0.0156
-6 -16 0 0.0169
-4 17 0 0.0137
-10 11 1 0.0165
10 -11 0 0.0126
-12 -6 0 0.0097

loop_
_geom_angle_atom_site_label_1
_geom_angle_atom_site_label_2
_geom_angle_atom_site_label_3
_geom_angle
_geom_angle_site_symmetry_1
_geom_angle_site_symmetry_3
_geom_angle_publ_flag
C21 Au1 C21 88.9(7) . 2_655 ?
C21 Au1 N22 90.1(4) . . ?
C21 Au1 N22 177.1(5) 2_655 . ?
C21 Au1 N22 90.1(4) 2_655 2_655 ?
C21 Au1 N22 177.1(5) . 2_655 ?
N22 Au1 N22 91.0(6) 2_655 . ?
Au3 Au1 C21 86.6(12) . 2_655 ?
Au3 Au1 C21 94.3(12) . . ?
Au3 Au1 C21 86.6(12) 2_655 . ?
Au3 Au1 C21 94.3(12) 2_655 2_655 ?
Au3 Au1 N22 82.9(12) . 2_655 ?
Au3 Au1 N22 82.9(12) 2_655 . ?
Au3 Au1 N22 96.2(12) 2_655 2_655 ?
Au3 Au1 N22 96.2(12) . . ?
Au3 Au1 Au3 179(10) . 2_655 ?
Au1 C21 Au3 17.5(4) . . ?
Au1 C21 Au3 18.2(4) . 2_655 ?
C1 C21 Au1 124.7(9) . . ?
C1 C21 Au3 126.5(10) . 2_655 ?
C1 C21 Au3 119.7(10) . . ?
C4 C21 Au1 123.6(9) . . ?
C4 C21 C1 111.1(11) . . ?
C4 C21 Au3 121.1(10) . 2_655 ?
C4 C21 Au3 122.2(10) . . ?
Au3 C21 Au3 35.7(8) 2_655 . ?
C3 N2 Au2 117.2(9) . . ?
C3 N2 C4 110.6(10) . . ?
C4 N2 Au2 129.3(9) . . ?
N2 Au2 Cl1 91.9(4) . . ?
N2 Au2 Cl2 177.2(4) . . ?
N2 Au2 Cl3 87.6(4) . . ?
Cl2 Au2 Cl1 90.2(3) . . ?
Cl2 Au2 Cl3 90.2(3) . . ?
Cl3 Au2 Cl1 176.1(3) . . ?
C1 N23 Au3 119.7(10) . . ?
C1 N23 Au3 126.5(10) . 2_655 ?
C4 N23 C1 111.1(11) . . ?
C4 N23 Au3 121.1(10) . 2_655 ?
C4 N23 Au3 122.2(10) . . ?
Au3 N23 Au3 35.7(8) 2_655 . ?
C3 C18 H18 124.7 . . ?
C3 C18 C4 110.6(10) . . ?
C4 C18 H18 124.7 . . ?
Au1 N22 Au3 17.2(4) . . ?
Au1 N22 Au3 18.4(4) . 2_655 ?
C6 N22 Au1 126.2(8) . . ?
C6 N22 C9 107.6(10) . . ?
C6 N22 Au3 128.1(9) . . ?
C6 N22 Au3 120.5(9) . 2_655 ?
C9 N22 Au1 125.2(8) . . ?
C9 N22 Au3 123.5(8) . . ?
C9 N22 Au3 122.9(9) . 2_655 ?
Au3 N22 Au3 35.6(8) 2_655 . ?
C21 C1 C3 103.7(12) . . ?
N23 C1 C3 103.7(12) . . ?
C20 C1 C21 129.7(14) . . ?
C20 C1 N23 129.7(14) . . ?
C20 C1 C3 125.0(13) . . ?
N2 C3 C1 109.7(12) . . ?
N2 C3 H3A 125.1 . . ?
C18 C3 C1 109.7(12) . . ?
C18 C3 H3B 125.1 . . ?
C1 C3 H3A 125.1 . . ?
C1 C3 H3B 125.1 . . ?
C21 C4 N2 104.7(10) . . ?
C21 C4 C5 129.2(12) . . ?
N23 C4 C18 104.7(10) . . ?
N23 C4 C5 129.2(12) . . ?
C5 C4 N2 125.4(11) . . ?
C5 C4 C18 125.4(11) . . ?
C4 C5 C51 119.6(11) . . ?
C6 C5 C4 121.9(12) . . ?
C6 C5 C51 118.5(11) . . ?
N22 C6 C7 108.7(11) . . ?
C5 C6 N22 126.7(12) . . ?
C5 C6 C7 124.6(12) . . ?
C6 C7 H7 126.9 . . ?
C8 C7 C6 106.2(11) . . ?
C8 C7 H7 126.9 . . ?
C7 C8 H8 124.9 . . ?
C7 C8 C9 110.2(11) . . ?
C9 C8 H8 124.9 . . ?
N22 C9 C8 107.3(10) . . ?
C10 C9 N22 125.1(11) . . ?
C10 C9 C8 127.5(11) . . ?
C9 C10 C9 125.9(16) . 2_655 ?
C9 C10 C101 117.0(8) 2_655 . ?
C9 C10 C101 117.0(8) . . ?
C1 C20 C1 119.1(18) 2_655 . ?
C1 C20 C11 120.4(9) 2_655 . ?
C1 C20 C11 120.4(9) . . ?
C52 C51 C5 119.2(14) . . ?
C56 C51 C5 120.9(14) . . ?
C56 C51 C52 119.9(13) . . ?
C51 C52 H52 121.6 . . ?
C53 C52 C51 116.8(15) . . ?
C53 C52 H52 121.6 . . ?
C52 C53 H53 118.8 . . ?
C54 C53 C52 122.4(16) . . ?
C54 C53 H53 118.8 . . ?
C53 C54 H54 120.0 . . ?
C53 C54 C55 120.1(14) . . ?
C55 C54 H54 120.0 . . ?
C54 C55 H55 120.6 . . ?
C56 C55 C54 118.8(16) . . ?
C56 C55 H55 120.6 . . ?
C51 C56 C55 122.0(16) . . ?
C51 C56 H56 119.0 . . ?
C55 C56 H56 119.0 . . ?
C102 C101 C10 120.7(8) . . ?
C102 C101 C10 120.7(8) 2_655 . ?
C102 C101 C102 118.6(17) 2_655 . ?
C101 C102 H102 119.7 . . ?
C101 C102 C103 120.7(15) . . ?
C103 C102 H102 119.7 . . ?
C102 C103 H103 120.0 . . ?
C104 C103 C102 120.1(15) . . ?
C104 C103 H103 120.0 . . ?
C103 C104 C103 119.8(18) 2_655 . ?
C103 C104 H104 120.1 2_655 . ?
C103 C104 H104 120.1 . . ?
C12 C11 C20 119.8(3) . . ?
C12 C11 C20 119.8(3) 2_655 . ?
C12 C11 C12 120.3(5) 2_655 . ?
C11 C12 H12 119.6 . . ?
C11 C12 C13 120.7(4) . . ?
C13 C12 H12 119.6 . . ?
C12 C13 H13 121.5 . . ?
C14 C13 C12 117.1(4) . . ?
C14 C13 H13 121.5 . . ?
C13 C14 C13 124.1(5) 2_655 . ?
C13 C14 H14 118.0 2_655 . ?
C13 C14 H14 118.0 . . ?
Au1 Au3 C21 75.2(12) . 2_655 ?
Au1 Au3 C21 68.2(11) . . ?
Au1 Au3 N22 66.6(11) . . ?
Au1 Au3 N22 78.6(12) . 2_655 ?
Au1 Au3 Au3 0.6(10) . 2_655 ?
C21 Au3 C21 83.4(7) 2_655 . ?
C21 Au3 N22 141.7(9) 2_655 . ?
C21 Au3 N22 82.0(6) . . ?
N23 Au3 N22 82.0(6) . . ?
N22 Au3 C21 87.6(7) 2_655 2_655 ?
N22 Au3 C21 146.9(9) 2_655 . ?
N22 Au3 N23 146.9(9) 2_655 . ?
N22 Au3 N22 85.7(7) 2_655 . ?
Au3 Au3 C21 75.6(10) 2_655 2_655 ?
Au3 Au3 C21 68.7(9) 2_655 . ?
Au3 Au3 N23 68.7(9) 2_655 . ?
Au3 Au3 N22 66.1(9) 2_655 . ?
Au3 Au3 N22 78.2(10) 2_655 2_655 ?

loop_
_geom_bond_atom_site_label_1
_geom_bond_atom_site_label_2
_geom_bond_distance
_geom_bond_site_symmetry_2
_geom_bond_publ_flag
Au1 C21 2.028(11) . ?
Au1 C21 2.028(11) 2_655 ?
Au1 N22 2.036(10) . ?
Au1 N22 2.036(10) 2_655 ?
Au1 Au3 0.656(15) . ?
Au1 Au3 0.656(15) 2_655 ?
C21 C1 1.400(18) . ?
C21 C4 1.389(16) . ?
C21 Au3 2.177(17) . ?
C21 Au3 2.094(18) 2_655 ?
N2 Au2 1.998(11) . ?
N2 C3 1.273(18) . ?
N2 C4 1.474(16) . ?
Au2 Cl1 2.309(9) . ?
Au2 Cl2 2.198(7) . ?
Au2 Cl3 2.297(10) . ?
N23 C1 1.400(18) . ?
N23 C4 1.389(16) . ?
N23 Au3 2.094(18) 2_655 ?
N23 Au3 2.177(17) . ?
C18 H18 0.9500 . ?
C18 C3 1.273(18) . ?
C18 C4 1.474(16) . ?
N22 C6 1.377(15) . ?
N22 C9 1.396(14) . ?
N22 Au3 2.206(16) . ?
N22 Au3 2.061(17) 2_655 ?
C1 C3 1.499(18) . ?
C1 C20 1.363(19) . ?
C3 H3A 0.9500 . ?
C3 H3B 0.9500 . ?
C4 C5 1.395(17) . ?
C5 C6 1.374(17) . ?
C5 C51 1.481(17) . ?
C6 C7 1.458(17) . ?
C7 H7 0.9500 . ?
C7 C8 1.338(19) . ?
C8 H8 0.9500 . ?
C8 C9 1.427(17) . ?
C9 C10 1.392(14) . ?
C10 C101 1.51(2) . ?
C20 C11 1.52(2) . ?
C51 C52 1.43(2) . ?
C51 C56 1.36(2) . ?
C52 H52 0.9500 . ?
C52 C53 1.416(19) . ?
C53 H53 0.9500 . ?
C53 C54 1.32(3) . ?
C54 H54 0.9500 . ?
C54 C55 1.43(3) . ?
C55 H55 0.9500 . ?
C55 C56 1.36(2) . ?
C56 H56 0.9500 . ?
C101 C102 1.405(13) . ?
C101 C102 1.405(13) 2_655 ?
C102 H102 0.9500 . ?
C102 C103 1.410(14) . ?
C103 H103 0.9500 . ?
C103 C104 1.396(19) . ?
C104 H104 0.9500 . ?
C11 C12 1.376(2) 2_655 ?
C11 C12 1.376(2) . ?
C12 H12 0.9500 . ?
C12 C13 1.376(2) . ?
C13 H13 0.9500 . ?
C13 C14 1.376(2) . ?
C14 H14 0.9500 . ?
Au3 Au3 1.31(3) 2_655 ?

loop_
_geom_torsion_atom_site_label_1
_geom_torsion_atom_site_label_2
_geom_torsion_atom_site_label_3
_geom_torsion_atom_site_label_4
_geom_torsion
_geom_torsion_site_symmetry_1
_geom_torsion_site_symmetry_2
_geom_torsion_site_symmetry_3
_geom_torsion_site_symmetry_4
_geom_torsion_publ_flag
Au1 C21 C1 C3 -176.3(10) . . . . ?
Au1 C21 C1 C20 18(2) . . . . ?
Au1 C21 C4 N2 174.7(9) . . . . ?
Au1 C21 C4 C5 -15(2) . . . . ?
Au1 N22 C6 C5 -16(2) . . . . ?
Au1 N22 C6 C7 165.8(10) . . . . ?
Au1 N22 C9 C8 -167.3(9) . . . . ?
Au1 N22 C9 C10 15.5(17) . . . . ?
C21 Au1 Au3 C21 88.7(7) 2_655 . . . ?
C21 Au1 Au3 C21 -88.7(7) . . . 2_655 ?
C21 Au1 Au3 N22 -179.2(4) . . . 2_655 ?
C21 Au1 Au3 N22 90.6(5) . . . . ?
C21 Au1 Au3 N22 -90.5(5) 2_655 . . 2_655 ?
C21 Au1 Au3 N22 179.3(4) 2_655 . . . ?
C21 Au1 Au3 Au3 -136(24) 2_655 . . 2_655 ?
C21 Au1 Au3 Au3 135(13) . . . 2_655 ?
C21 C1 C3 N2 5.2(18) . . . . ?
C21 C1 C20 C1 -9.8(12) . . . 2_655 ?
C21 C1 C20 C11 170.2(12) . . . . ?
C21 C4 C5 C6 9(3) . . . . ?
C21 C4 C5 C51 -171.5(15) . . . . ?
N2 C4 C5 C6 178.2(14) . . . . ?
N2 C4 C5 C51 -2(2) . . . . ?
Au2 N2 C3 C1 159.4(10) . . . . ?
Au2 N2 C4 C21 -159.9(10) . . . . ?
Au2 N2 C4 C5 29(2) . . . . ?
N23 C1 C3 C18 5.2(18) . . . . ?
N23 C1 C20 C1 -9.8(12) . . . 2_655 ?
N23 C1 C20 C11 170.2(12) . . . . ?
N23 C4 C5 C6 9(3) . . . . ?
N23 C4 C5 C51 -171.5(15) . . . . ?
C18 C4 C5 C6 178.2(14) . . . . ?
C18 C4 C5 C51 -2(2) . . . . ?
N22 Au1 Au3 C21 90.5(5) 2_655 . . 2_655 ?
N22 Au1 Au3 C21 -179.3(4) . . . 2_655 ?
N22 Au1 Au3 C21 179.2(4) 2_655 . . . ?
N22 Au1 Au3 C21 -90.6(5) . . . . ?
N22 Au1 Au3 N22 -90.2(6) 2_655 . . . ?
N22 Au1 Au3 N22 90.2(6) . . . 2_655 ?
N22 Au1 Au3 Au3 -45(13) 2_655 . . 2_655 ?
N22 Au1 Au3 Au3 45(13) . . . 2_655 ?
N22 C6 C7 C8 3.3(17) . . . . ?
N22 C9 C10 C9 -8.3(9) . . . 2_655 ?
N22 C9 C10 C101 171.7(9) . . . . ?
C1 C21 C4 N2 3.4(17) . . . . ?
C1 C21 C4 C5 174.2(15) . . . . ?
C1 N23 C4 C18 3.4(17) . . . . ?
C1 N23 C4 C5 174.2(15) . . . . ?
C1 C20 C11 C12 55.7(8) 2_655 . . 2_655 ?
C1 C20 C11 C12 55.7(8) . . . . ?
C1 C20 C11 C12 -124.3(8) . . . 2_655 ?
C1 C20 C11 C12 -124.3(8) 2_655 . . . ?
C3 N2 C4 C21 0.1(17) . . . . ?
C3 N2 C4 C5 -171.2(15) . . . . ?
C3 C18 C4 N23 0.1(17) . . . . ?
C3 C18 C4 C5 -171.2(15) . . . . ?
C3 C1 C20 C1 -172.8(18) . . . 2_655 ?
C3 C1 C20 C11 7.2(18) . . . . ?
C4 C21 C1 C3 -5.1(17) . . . . ?
C4 C21 C1 C20 -170.9(13) . . . . ?
C4 N2 C3 C1 -3.3(18) . . . . ?
C4 N23 C1 C3 -5.1(17) . . . . ?
C4 N23 C1 C20 -170.9(13) . . . . ?
C4 C18 C3 C1 -3.3(18) . . . . ?
C4 C5 C6 N22 7(2) . . . . ?
C4 C5 C6 C7 -174.6(14) . . . . ?
C4 C5 C51 C52 65(2) . . . . ?
C4 C5 C51 C56 -114.8(18) . . . . ?
C5 C6 C7 C8 -174.9(14) . . . . ?
C5 C51 C52 C53 -178.8(13) . . . . ?
C5 C51 C56 C55 -179.6(17) . . . . ?
C6 N22 C9 C8 1.9(15) . . . . ?
C6 N22 C9 C10 -175.4(10) . . . . ?
C6 C5 C51 C52 -115.5(15) . . . . ?
C6 C5 C51 C56 64(2) . . . . ?
C6 C7 C8 C9 -2.1(16) . . . . ?
C7 C8 C9 N22 0.2(16) . . . . ?
C7 C8 C9 C10 177.4(12) . . . . ?
C8 C9 C10 C9 175.0(14) . . . 2_655 ?
C8 C9 C10 C101 -5.0(14) . . . . ?
C9 N22 C6 C5 175.0(14) . . . . ?
C9 N22 C6 C7 -3.2(15) . . . . ?
C9 C10 C101 C102 -49.4(9) . . . 2_655 ?
C9 C10 C101 C102 130.6(9) . . . . ?
C9 C10 C101 C102 -49.4(9) 2_655 . . . ?
C9 C10 C101 C102 130.6(9) 2_655 . . 2_655 ?
C10 C101 C102 C103 179.2(10) . . . . ?
C20 C1 C3 N2 171.8(14) . . . . ?
C20 C1 C3 C18 171.8(14) . . . . ?
C20 C11 C12 C13 -179.3(3) . . . . ?
C51 C5 C6 N22 -171.9(14) . . . . ?
C51 C5 C6 C7 6(2) . . . . ?
C51 C52 C53 C54 -2(2) . . . . ?
C52 C51 C56 C55 0(3) . . . . ?
C52 C53 C54 C55 2(3) . . . . ?
C53 C54 C55 C56 0(3) . . . . ?
C54 C55 C56 C51 -1(3) . . . . ?
C56 C51 C52 C53 1(2) . . . . ?
C101 C102 C103 C104 2(2) . . . . ?
C102 C101 C102 C103 -0.8(10) 2_655 . . . ?
C102 C103 C104 C103 -0.8(10) . . . 2_655 ?
C11 C12 C13 C14 -1.4(6) . . . . ?
C12 C11 C12 C13 0.7(3) 2_655 . . . ?
C12 C13 C14 C13 0.7(3) . . . 2_655 ?
Au3 C21 C1 C3 161.3(11) 2_655 . . . ?
Au3 C21 C1 C3 -156.4(11) . . . . ?
Au3 C21 C1 C20 -4(2) 2_655 . . . ?
Au3 C21 C1 C20 38(2) . . . . ?
Au3 C21 C4 N2 -163.9(10) 2_655 . . . ?
Au3 C21 C4 N2 153.9(10) . . . . ?
Au3 C21 C4 C5 7(2) 2_655 . . . ?
Au3 C21 C4 C5 -35(2) . . . . ?
Au3 N23 C1 C3 161.3(11) 2_655 . . . ?
Au3 N23 C1 C3 -156.4(11) . . . . ?
Au3 N23 C1 C20 -4(2) 2_655 . . . ?
Au3 N23 C1 C20 38(2) . . . . ?
Au3 N23 C4 C18 153.9(10) . . . . ?
Au3 N23 C4 C18 -163.9(10) 2_655 . . . ?
Au3 N23 C4 C5 7(2) 2_655 . . . ?
Au3 N23 C4 C5 -35(2) . . . . ?
Au3 N22 C6 C5 6(2) . . . . ?
Au3 N22 C6 C5 -37(2) 2_655 . . . ?
Au3 N22 C6 C7 144.8(11) 2_655 . . . ?
Au3 N22 C6 C7 -172.6(10) . . . . ?
Au3 N22 C9 C8 171.9(10) . . . . ?
Au3 N22 C9 C8 -145.2(10) 2_655 . . . ?
Au3 N22 C9 C10 -5.3(17) . . . . ?
Au3 N22 C9 C10 37.6(17) 2_655 . . . ?

loop_
_exptl_oxdiff_crystal_face_indexfrac_h
_exptl_oxdiff_crystal_face_indexfrac_k
_exptl_oxdiff_crystal_face_indexfrac_l
_exptl_oxdiff_crystal_face_x
_exptl_oxdiff_crystal_face_y
_exptl_oxdiff_crystal_face_z
4.6294 16.6529 0.2171 -0.9830 0.0593 -0.1740
-4.6294 -16.6529 -0.2171 0.9830 -0.0593 0.1740
-0.6414 -0.9740 5.1909 -0.1888 0.0050 0.9820
0.6414 0.9740 -5.1909 0.1888 -0.0050 -0.9820
2.7150 -17.5042 -0.2048 0.8458 0.4992 0.1883
6.2185 15.5577 0.3125 -0.9702 0.1963 -0.1418
-6.2132 -15.5416 -0.3548 0.9714 -0.1965 0.1337
-6.2500 -15.6695 0.1976 0.9517 -0.1932 0.2385
-4.0621 16.9844 0.3703 -0.7940 -0.5889 -0.1509
-10.0609 11.1728 0.7312 -0.3647 -0.9311 -0.0093
9.9110 -11.4556 -0.3401 0.3637 0.9275 0.0860
-12.1477 -5.8271 0.0931 0.5944 -0.7990 0.0909

loop_
_smtbx_masks_void_nr
_smtbx_masks_void_average_x
_smtbx_masks_void_average_y
_smtbx_masks_void_average_z
_smtbx_masks_void_volume
_smtbx_masks_void_count_electrons
_smtbx_masks_void_content
1 0.000 0.500 -0.001 228.7 79.8 '2 CH2Cl2'
2 0.250 0.250 0.000 63.7 21.5 '0.5 CH2Cl2'
3 0.250 0.750 0.500 63.7 21.5 '0.5 CH2Cl2'
4 0.500 0.000 -0.159 228.7 79.8 '2 CH2Cl2'
5 0.750 0.250 0.500 63.7 21.5 '0.5 CH2Cl2'
6 0.750 0.750 0.000 63.7 21.5 '0.5 CH2Cl2'
